data_7013059
loop_
_publ_author_name
'Wu, Chuan-De'
'Lu, Can-Zhong'
'Lu, Shao-Fang'
'Zhuang, Hong-Hui'
'Huang, Jin-Shun'

_publ_section_title
;
 Synthesis, structures and properties of a series of novel left- and
 right-handed metal coordination double helicates with chiral channels
;
_journal_issue 16
_journal_name_full 'Dalton Transactions'
_journal_page_first 3192
_journal_paper_doi 10.1039/b303943a
_journal_year 2003
_chemical_formula_sum 'C8 H28 Mo2 N O26 Sm'
_chemical_formula_weight 896.54
_chemical_name_systematic
;
?
;
_space_group_IT_number 178
_symmetry_cell_setting hexagonal
_symmetry_space_group_name_Hall 'P 61 2 (0 0 5)'
_symmetry_space_group_name_H-M 'P 61 2 2'
_atom_sites_solution_hydrogens geom
_atom_sites_solution_primary direct
_atom_sites_solution_secondary difmap
_audit_creation_method SHELXL-97
_cell_angle_alpha 90.00
_cell_angle_beta 90.00
_cell_angle_gamma 120.00
_cell_formula_units_Z 6
_cell_length_a 15.3286(1)
_cell_length_b 15.3286(1)
_cell_length_c 18.7066(1)
_cell_measurement_reflns_used 7725
_cell_measurement_temperature 293(2)
_cell_measurement_theta_max 25.01
_cell_measurement_theta_min 1.53
_cell_volume 3806.54(4)
_computing_cell_refinement 'Siemens SMART & SAINT'
_computing_data_collection 'Siemens SMART'
_computing_data_reduction 'Siemens XPREP'
_computing_structure_refinement 'Siemens SHELXTL'
_computing_structure_solution 'Siemens SHELXTL'
_diffrn_ambient_temperature 293(2)
_diffrn_measured_fraction_theta_full 0.989
_diffrn_measured_fraction_theta_max 0.989
_diffrn_radiation_monochromator graphite
_diffrn_radiation_source 'fine-focus sealed tube'
_diffrn_radiation_type MoK\a
_diffrn_radiation_wavelength 0.71073
_diffrn_reflns_av_R_equivalents 0.0375
_diffrn_reflns_av_sigmaI/netI 0.0153
_diffrn_reflns_limit_h_max 14
_diffrn_reflns_limit_h_min -18
_diffrn_reflns_limit_k_max 18
_diffrn_reflns_limit_k_min -15
_diffrn_reflns_limit_l_max 22
_diffrn_reflns_limit_l_min -21
_diffrn_reflns_number 19376
_diffrn_reflns_theta_full 25.01
_diffrn_reflns_theta_max 25.01
_diffrn_reflns_theta_min 1.53
_diffrn_standards_decay_% 0
_diffrn_standards_interval_count 0
_diffrn_standards_interval_time .
_diffrn_standards_number 0
_exptl_absorpt_coefficient_mu 3.369
_exptl_absorpt_correction_T_max 0.9048
_exptl_absorpt_correction_T_min 0.5305
_exptl_absorpt_correction_type empirical
_exptl_absorpt_process_details 'SADABS (Sheldrick, 1996)'
_exptl_crystal_colour Colorless
_exptl_crystal_density_diffrn 2.347
_exptl_crystal_density_method 'not measured'
_exptl_crystal_description Prism
_exptl_crystal_F_000 2622
_exptl_crystal_size_max 0.14
_exptl_crystal_size_mid 0.06
_exptl_crystal_size_min 0.04
_refine_diff_density_max 0.623
_refine_diff_density_min -0.402
_refine_diff_density_rms 0.091
_refine_ls_abs_structure_details 'Flack H D (1983), Acta Cryst. A39, 876-881'
_refine_ls_abs_structure_Flack -0.015(16)
_refine_ls_extinction_coef 0.00025(10)
_refine_ls_extinction_expression Fc^*^=kFc[1+0.001xFc^2^\l^3^/sin(2\q)]^-1/4^
_refine_ls_extinction_method SHELXL
_refine_ls_goodness_of_fit_ref 1.095
_refine_ls_hydrogen_treatment mixed
_refine_ls_matrix_type full
_refine_ls_number_parameters 185
_refine_ls_number_reflns 2240
_refine_ls_number_restraints 0
_refine_ls_restrained_S_all 1.095
_refine_ls_R_factor_gt 0.0265
_refine_ls_shift/su_max 0.000
_refine_ls_shift/su_mean 0.000
_refine_ls_structure_factor_coef Fsqd
_refine_ls_weighting_details 'calc w=1/[\s^2^(Fo^2^)+(0.0318P)^2^+10.9748P] where P=(Fo^2^+2Fc^2^)/3'
_refine_ls_weighting_scheme calc
_refine_ls_wR_factor_gt 0.0654
_refine_ls_wR_factor_ref 0.0675
_reflns_number_gt 2156
_reflns_number_total 2240
_reflns_threshold_expression >2sigma(I)
_cod_data_source_file b303943a.txt
_cod_data_source_block D-MoSm
_cod_depositor_comments
;
The following automatic conversions were performed:
'_symmetry_cell_setting' value 'Hexagonal' changed to 'hexagonal'
according to '/home/saulius/struct/CIF-dictionaries/cif_core.dic'
dictionary named 'cif_core.dic' version 2.4.1 from 2010-06-29.

Automatic conversion script
Id: cif_fix_enum 1527 2010-12-29 10:47:43Z saulius 
;
_cod_original_cell_volume 3806.5(1)
_cod_original_sg_symbol_H-M P6(1)22
_cod_database_code 7013059
_refine_ls_r_factor_ref 0.0287

loop_
_symmetry_equiv_pos_as_xyz
'x, y, z'
'-y, x-y, z+1/3'
'-x+y, -x, z+2/3'
'-x, -y, z+1/2'
'y, -x+y, z+5/6'
'x-y, x, z+1/6'
'y, x, -z+1/3'
'x-y, -y, -z'
'-x, -x+y, -z+2/3'
'-y, -x, -z+5/6'
'-x+y, y, -z+1/2'
'x, x-y, -z+1/6'

loop_
_atom_site_label
_atom_site_type_symbol
_atom_site_fract_x
_atom_site_fract_y
_atom_site_fract_z
_atom_site_U_iso_or_equiv
_atom_site_adp_type
_atom_site_occupancy
_atom_site_symmetry_multiplicity
_atom_site_calc_flag
_atom_site_refinement_flags
_atom_site_disorder_assembly
_atom_site_disorder_group
Sm Sm 0.54429(3) 0.272146(15) 0.0833 0.03060(13) Uani 1 2 d S . .
Mo Mo 0.27681(4) 0.15150(4) 0.35565(2) 0.03344(15) Uani 1 1 d . . .
O1 O 0.6061(6) 0.1588(5) 0.0576(3) 0.0777(19) Uani 1 1 d . . .
O2 O 0.6931(4) 0.3278(5) 0.1616(3) 0.091(2) Uani 1 1 d . . .
O3 O 0.3981(5) 0.1062(4) 0.0664(3) 0.084(2) Uani 1 1 d . . .
O4 O 0.1805(4) 0.1117(4) 0.2946(2) 0.0484(12) Uani 1 1 d . . .
O5 O 0.3908(3) 0.2227(3) 0.2686(2) 0.0398(10) Uani 1 1 d . . .
O6 O 0.2170(4) 0.0937(4) 0.4331(2) 0.0543(13) Uani 1 1 d . . .
O7 O 0.4955(3) 0.2014(3) 0.1992(2) 0.0398(10) Uani 1 1 d . . .
O8 O 0.5024(3) 0.3786(4) 0.4827(2) 0.0474(11) Uani 1 1 d . . .
O9 O 0.2960(3) 0.2876(3) 0.3620(2) 0.0370(9) Uani 1 1 d . . .
O10 O 0.4174(3) 0.2387(3) 0.4184(2) 0.0430(10) Uani 1 1 d . . .
O11 O 0.3305(3) 0.0613(3) 0.34124(18) 0.0354(8) Uani 1 1 d . . .
O101 O 0.2614(12) 0.1307(6) 0.5833 0.128(5) Uani 1 2 d S . .
O102 O 0.5604(7) 0.4951(7) 0.6003(4) 0.043(2) Uani 0.50 1 d P . .
O103 O 0.2986(14) -0.0736(15) 0.4574(7) 0.120(6) Uani 0.50 1 d P . .
O104 O 0.0219(5) -0.0219(5) 0.4167 0.042(3) Uiso 0.50 2 d SP . .
O105 O 0.0222(11) -0.0232(11) 0.3778(7) 0.025(3) Uiso 0.25 1 d P . .
N1 N 0.2175(5) 0.0000 0.0000 0.055(2) Uani 1 2 d S . .
C1 C 0.3726(4) 0.3637(4) 0.4027(3) 0.0282(12) Uani 1 1 d . . .
H1A H 0.4163 0.4191 0.3706 0.034 Uiso 1 1 calc R . .
C2 C 0.4029(4) 0.0772(4) 0.2894(3) 0.0305(12) Uani 1 1 d . . .
H2A H 0.4627 0.0833 0.3132 0.037 Uiso 1 1 calc R . .
C3 C 0.4356(4) 0.3254(5) 0.4387(3) 0.0386(14) Uani 1 1 d . . .
C4 C 0.4325(4) 0.1744(4) 0.2491(3) 0.0322(12) Uani 1 1 d . . .

loop_
_atom_site_aniso_label
_atom_site_aniso_U_11
_atom_site_aniso_U_22
_atom_site_aniso_U_33
_atom_site_aniso_U_23
_atom_site_aniso_U_13
_atom_site_aniso_U_12
Sm 0.0273(2) 0.03096(18) 0.0323(2) 0.00581(15) 0.000 0.01367(11)
Mo 0.0426(3) 0.0377(3) 0.0257(2) -0.0013(2) -0.0009(2) 0.0243(2)
O1 0.117(5) 0.100(5) 0.060(3) 0.001(3) 0.004(3) 0.087(4)
O2 0.046(3) 0.075(4) 0.108(4) 0.054(4) -0.033(3) -0.004(3)
O3 0.094(4) 0.050(3) 0.061(3) 0.014(3) -0.031(3) 0.000(3)
O4 0.052(3) 0.046(3) 0.046(3) -0.008(2) -0.018(2) 0.024(2)
O5 0.058(3) 0.036(2) 0.031(2) 0.0061(17) 0.0083(19) 0.028(2)
O6 0.065(3) 0.073(4) 0.039(3) 0.015(2) 0.018(2) 0.045(3)
O7 0.041(2) 0.043(2) 0.032(2) 0.0025(17) 0.0056(19) 0.019(2)
O8 0.040(2) 0.063(3) 0.043(2) -0.014(2) -0.013(2) 0.029(2)
O9 0.045(2) 0.045(2) 0.031(2) -0.0138(19) -0.0095(18) 0.031(2)
O10 0.050(3) 0.054(3) 0.042(2) -0.012(2) -0.012(2) 0.038(2)
O11 0.052(2) 0.036(2) 0.0257(17) 0.0026(17) 0.0074(18) 0.0273(19)
O101 0.250(15) 0.137(6) 0.035(4) 0.017(4) 0.000 0.125(8)
O102 0.068(6) 0.057(6) 0.027(4) -0.009(4) -0.010(4) 0.048(5)
O103 0.136(15) 0.152(15) 0.067(8) 0.070(9) 0.050(9) 0.067(13)
N1 0.049(3) 0.064(6) 0.057(5) 0.027(4) 0.013(2) 0.032(3)
C1 0.028(3) 0.034(3) 0.023(3) -0.005(2) 0.001(2) 0.016(2)
C2 0.034(3) 0.031(3) 0.026(3) -0.002(2) -0.003(2) 0.016(2)
C3 0.033(3) 0.055(4) 0.031(3) -0.003(3) 0.003(2) 0.025(3)
C4 0.041(3) 0.032(3) 0.021(2) -0.006(2) -0.006(3) 0.017(2)

loop_
_atom_type_symbol
_atom_type_description
_atom_type_scat_dispersion_real
_atom_type_scat_dispersion_imag
_atom_type_scat_source
C C 0.0033 0.0016 'International Tables Vol C Tables 4.2.6.8 and 6.1.1.4'
H H 0.0000 0.0000 'International Tables Vol C Tables 4.2.6.8 and 6.1.1.4'
O O 0.0106 0.0060 'International Tables Vol C Tables 4.2.6.8 and 6.1.1.4'
Mo Mo -1.6832 0.6857 'International Tables Vol C Tables 4.2.6.8 and 6.1.1.4'
Sm Sm -0.1638 3.4418 'International Tables Vol C Tables 4.2.6.8 and 6.1.1.4'
N N 0.0061 0.0033 'International Tables Vol C Tables 4.2.6.8 and 6.1.1.4'

loop_
_geom_angle_atom_site_label_1
_geom_angle_atom_site_label_2
_geom_angle_atom_site_label_3
_geom_angle
_geom_angle_site_symmetry_1
_geom_angle_site_symmetry_3
_geom_angle_publ_flag
O7 Sm O7 148.3(2) 12 . ?
O7 Sm O1 100.69(17) 12 . ?
O7 Sm O1 90.04(17) . . ?
O7 Sm O1 90.04(17) 12 12 ?
O7 Sm O1 100.69(17) . 12 ?
O1 Sm O1 140.1(4) . 12 ?
O7 Sm O3 80.69(16) 12 . ?
O7 Sm O3 74.06(17) . . ?
O1 Sm O3 73.0(3) . . ?
O1 Sm O3 146.9(3) 12 . ?
O7 Sm O3 74.06(17) 12 12 ?
O7 Sm O3 80.69(16) . 12 ?
O1 Sm O3 146.9(3) . 12 ?
O1 Sm O3 73.0(3) 12 12 ?
O3 Sm O3 73.9(4) . 12 ?
O7 Sm O2 69.05(17) 12 12 ?
O7 Sm O2 142.49(17) . 12 ?
O1 Sm O2 73.5(2) . 12 ?
O1 Sm O2 74.9(3) 12 12 ?
O3 Sm O2 128.9(3) . 12 ?
O3 Sm O2 130.3(2) 12 12 ?
O7 Sm O2 142.49(17) 12 . ?
O7 Sm O2 69.05(17) . . ?
O1 Sm O2 74.9(3) . . ?
O1 Sm O2 73.5(2) 12 . ?
O3 Sm O2 130.3(2) . . ?
O3 Sm O2 128.9(3) 12 . ?
O2 Sm O2 74.1(3) 12 . ?
O6 Mo O4 103.7(2) . . ?
O6 Mo O11 93.3(2) . . ?
O4 Mo O11 104.4(2) . . ?
O6 Mo O9 104.9(2) . . ?
O4 Mo O9 93.6(2) . . ?
O11 Mo O9 150.65(17) . . ?
O6 Mo O10 88.4(2) . . ?
O4 Mo O10 165.4(2) . . ?
O11 Mo O10 82.71(16) . . ?
O9 Mo O10 75.10(15) . . ?
O6 Mo O5 163.5(2) . . ?
O4 Mo O5 90.7(2) . . ?
O11 Mo O5 75.00(15) . . ?
O9 Mo O5 81.93(16) . . ?
O10 Mo O5 78.76(17) . . ?
C4 O5 Mo 115.5(4) . . ?
C4 O7 Sm 147.6(4) . . ?
C1 O9 Mo 122.6(3) . . ?
C3 O10 Mo 115.2(4) . . ?
C2 O11 Mo 123.4(3) . . ?
O105 O104 O105 177(3) 10 . ?
O104 O105 O105 1.5(17) . 10 ?
O104 O105 O105 160(2) . 9 ?
O105 O105 O105 161.1(19) 10 9 ?
O9 C1 C3 110.5(5) . . ?
O9 C1 C2 108.8(4) . 6 ?
C3 C1 C2 112.4(4) . 6 ?
O11 C2 C1 111.7(5) . 5_554 ?
O11 C2 C4 109.7(5) . . ?
C1 C2 C4 108.6(4) 5_554 . ?
O8 C3 O10 124.0(6) . . ?
O8 C3 C1 120.9(6) . . ?
O10 C3 C1 115.1(5) . . ?
O5 C4 O7 124.0(5) . . ?
O5 C4 C2 116.3(5) . . ?
O7 C4 C2 119.6(5) . . ?

loop_
_geom_bond_atom_site_label_1
_geom_bond_atom_site_label_2
_geom_bond_distance
_geom_bond_site_symmetry_2
_geom_bond_publ_flag
Sm O7 2.371(4) 12 ?
Sm O7 2.371(4) . ?
Sm O1 2.407(5) . ?
Sm O1 2.407(5) 12 ?
Sm O3 2.428(5) . ?
Sm O3 2.428(5) 12 ?
Sm O2 2.475(5) 12 ?
Sm O2 2.475(5) . ?
Mo O6 1.706(4) . ?
Mo O4 1.719(4) . ?
Mo O11 1.950(4) . ?
Mo O9 1.959(4) . ?
Mo O10 2.221(4) . ?
Mo O5 2.234(4) . ?
O5 C4 1.250(7) . ?
O7 C4 1.255(7) . ?
O8 C3 1.247(7) . ?
O9 C1 1.396(6) . ?
O10 C3 1.272(8) . ?
O11 C2 1.399(7) . ?
O104 O105 0.727(14) 10 ?
O104 O105 0.727(14) . ?
O105 O105 1.45(3) 10 ?
O105 O105 1.77(3) 9 ?
C1 C3 1.516(8) . ?
C1 C2 1.519(7) 6 ?
C2 C1 1.519(7) 5_554 ?
C2 C4 1.523(8) . ?
